data_4306304
loop_
_publ_author_name
'Hongmei Peng'
'Zhenqin Zhang'
'Ruipeng Qi'
'Yingming Yao'
'Yong Zhang'
'Qi Shen'
'Yanxiang Cheng'

_publ_contact_author_email yaoym@suda.edu.cn
_publ_contact_author_fax 86-512-65880305
_publ_contact_author_name 'Dr. Yingming Yao'
_publ_contact_author_phone 86-512-65882806
_publ_section_title
;
Synthesis, Reactivity, and Characterization of Sodium and Rare-Earth Metal
Complexes Bearing a Dianionic N-Aryloxo-Functionalized \b-Ketoiminate Ligand
;
_journal_name_full 'Inorganic Chemistry'
_journal_page_first 9828
_journal_page_last 9835
_journal_paper_doi 10.1021/ic8011469
_journal_volume 47
_journal_year 2008
_chemical_formula_moiety 'C32 H46 Cl2 N2 O8 Tb2,2/3(C4 H8 O)'
_chemical_formula_sum 'C34.66667 H51.33333 Cl2 N2 O8.66667 Tb2'
_chemical_formula_weight 1023.52
_chemical_name_systematic
; 
 ? 
;
_space_group_IT_number 14
_symmetry_cell_setting monoclinic
_symmetry_Int_Tables_number 14
_symmetry_space_group_name_Hall '-P 2ybc'
_symmetry_space_group_name_H-M 'P 1 21/c 1'
_atom_sites_solution_hydrogens geom
_atom_sites_solution_primary direct
_atom_sites_solution_secondary difmap
_audit_creation_method SHELXL-97
_cell_angle_alpha 90.00
_cell_angle_beta 97.889(2)
_cell_angle_gamma 90.00
_cell_formula_units_Z 6
_cell_length_a 13.1389(11)
_cell_length_b 15.0689(12)
_cell_length_c 31.425(3)
_cell_measurement_reflns_used 22231
_cell_measurement_temperature 193(2)
_cell_measurement_theta_max 27.5
_cell_measurement_theta_min 3.0
_cell_volume 6162.9(9)
_computing_cell_refinement CrystalClear
_computing_data_collection CrystalClear
_computing_data_reduction CrystalStructure
_computing_structure_refinement 'SHELXL-97 (Sheldrick, 1997)'
_computing_structure_solution 'SHELXS-97 (Sheldrick, 1990)'
_diffrn_ambient_temperature 193(2)
_diffrn_detector_area_resol_mean 7.31
_diffrn_measured_fraction_theta_full 0.988
_diffrn_measured_fraction_theta_max 0.988
_diffrn_measurement_device_type 'Rigaku Mercury'
_diffrn_measurement_method \w
_diffrn_radiation_monochromator graphite
_diffrn_radiation_source 'fine-focus sealed tube'
_diffrn_radiation_type MoK\a
_diffrn_radiation_wavelength 0.71070
_diffrn_reflns_av_R_equivalents 0.0318
_diffrn_reflns_av_sigmaI/netI 0.0353
_diffrn_reflns_limit_h_max 16
_diffrn_reflns_limit_h_min -17
_diffrn_reflns_limit_k_max 19
_diffrn_reflns_limit_k_min -18
_diffrn_reflns_limit_l_max 40
_diffrn_reflns_limit_l_min -37
_diffrn_reflns_number 56812
_diffrn_reflns_theta_full 27.48
_diffrn_reflns_theta_max 27.48
_diffrn_reflns_theta_min 3.00
_exptl_absorpt_coefficient_mu 3.593
_exptl_absorpt_correction_T_max 0.5335
_exptl_absorpt_correction_T_min 0.2667
_exptl_absorpt_correction_type multi-scan
_exptl_absorpt_process_details 'Jacobson, R. (1998) Private communication'
_exptl_crystal_colour yellow
_exptl_crystal_density_diffrn 1.655
_exptl_crystal_density_method 'not measured'
_exptl_crystal_description block
_exptl_crystal_F_000 3040
_exptl_crystal_size_max 0.50
_exptl_crystal_size_mid 0.35
_exptl_crystal_size_min 0.20
_refine_diff_density_max 1.777
_refine_diff_density_min -1.364
_refine_diff_density_rms 0.127
_refine_ls_extinction_method none
_refine_ls_goodness_of_fit_ref 1.128
_refine_ls_hydrogen_treatment constr
_refine_ls_matrix_type full
_refine_ls_number_parameters 658
_refine_ls_number_reflns 13954
_refine_ls_number_restraints 5
_refine_ls_restrained_S_all 1.133
_refine_ls_R_factor_all 0.0444
_refine_ls_R_factor_gt 0.0387
_refine_ls_shift/su_max 0.001
_refine_ls_shift/su_mean 0.000
_refine_ls_structure_factor_coef Fsqd
_refine_ls_weighting_details 'calc w=1/[\s^2^(Fo^2^)+(0.0362P)^2^+17.9447P] where P=(Fo^2^+2Fc^2^)/3'
_refine_ls_weighting_scheme calc
_refine_ls_wR_factor_gt 0.0916
_refine_ls_wR_factor_ref 0.0949
_reflns_number_gt 12612
_reflns_number_total 13954
_reflns_threshold_expression >2sigma(I)
_cod_data_source_file ic8011469_si_001_3.cif
_cod_data_source_block complex5
_cod_depositor_comments
;

2021-04-12
Z value and formula fixed to values more according to usual
chemical conventions.                 miguel
;
_cod_original_formula_sum 'C104 H154 Cl6 N6 O26 Tb6'
_cod_original_formula_weight 3070.55
_cod_original_formula_moiety '3(C32 H46 Cl2 N2 O8 Tb2),2(C4 H8 O)'
_cod_original_formula_units_Z 2
_cod_original_sg_symbol_Hall '-p 2ybc'
_cod_database_code 4306304

loop_
_symmetry_equiv_pos_as_xyz
'x, y, z'
'-x, y+1/2, -z+1/2'
'-x, -y, -z'
'x, -y-1/2, z-1/2'

loop_
_atom_site_label
_atom_site_type_symbol
_atom_site_fract_x
_atom_site_fract_y
_atom_site_fract_z
_atom_site_U_iso_or_equiv
_atom_site_adp_type
_atom_site_occupancy
_atom_site_symmetry_multiplicity
_atom_site_calc_flag
_atom_site_refinement_flags
_atom_site_disorder_assembly
_atom_site_disorder_group
Tb1 Tb 1.038210(17) 0.387130(15) 0.481396(7) 0.02869(6) Uani 1 1 d . . .
Tb2 Tb 0.259466(14) 0.397282(13) 0.165767(6) 0.02119(6) Uani 1 1 d . . .
Tb3 Tb 0.259822(15) 0.624242(14) 0.217147(7) 0.02350(6) Uani 1 1 d . . .
Cl1 Cl 0.97801(13) 0.22217(9) 0.48331(5) 0.0540(4) Uani 1 1 d . . .
Cl2 Cl 0.19699(9) 0.24005(8) 0.18936(4) 0.0363(3) Uani 1 1 d . . .
Cl3 Cl 0.31679(9) 0.78710(8) 0.20063(4) 0.0388(3) Uani 1 1 d . . .
O1 O 1.1217(3) 0.3831(3) 0.42578(12) 0.0464(10) Uani 1 1 d . . .
O2 O 0.9033(2) 0.4712(2) 0.50067(10) 0.0312(7) Uani 1 1 d . . .
O3 O 1.0583(3) 0.3626(2) 0.56028(12) 0.0457(9) Uani 1 1 d . . .
O4 O 1.2149(3) 0.3372(3) 0.51240(13) 0.0478(10) Uani 1 1 d . . .
O5 O 0.2647(3) 0.3914(2) 0.09581(10) 0.0326(7) Uani 1 1 d . . .
O6 O 0.1761(2) 0.4898(2) 0.20916(10) 0.0239(6) Uani 1 1 d . . .
O7 O 0.4316(2) 0.3333(2) 0.16168(11) 0.0334(7) Uani 1 1 d . . .
O8 O 0.3669(2) 0.3791(2) 0.23716(10) 0.0295(7) Uani 1 1 d . . .
O9 O 0.2663(3) 0.6258(3) 0.28744(12) 0.0402(8) Uani 1 1 d . . .
O10 O 0.3378(2) 0.5337(2) 0.17234(10) 0.0247(6) Uani 1 1 d . . .
O11 O 0.0888(3) 0.6875(3) 0.22427(14) 0.0450(9) Uani 1 1 d . . .
O12 O 0.1513(3) 0.6519(2) 0.14739(12) 0.0384(8) Uani 1 1 d . . .
N1 N 0.9081(3) 0.4201(3) 0.41976(13) 0.0304(8) Uani 1 1 d . . .
N2 N 0.0881(3) 0.4353(2) 0.13195(12) 0.0258(8) Uani 1 1 d . . .
N3 N 0.4417(3) 0.5933(2) 0.24546(13) 0.0295(8) Uani 1 1 d . . .
C1 C 1.1979(5) 0.3956(5) 0.3621(2) 0.0549(16) Uani 1 1 d . . .
H1A H 1.2579 0.4257 0.3776 0.082 Uiso 1 1 calc R . .
H1B H 1.1822 0.4210 0.3332 0.082 Uiso 1 1 calc R . .
H1C H 1.2126 0.3322 0.3599 0.082 Uiso 1 1 calc R . .
C2 C 1.1071(4) 0.4079(4) 0.38602(17) 0.0387(11) Uani 1 1 d . . .
C3 C 1.0165(4) 0.4405(4) 0.36547(16) 0.0388(11) Uani 1 1 d . . .
H3 H 1.0173 0.4595 0.3367 0.047 Uiso 1 1 calc R . .
C4 C 0.9213(4) 0.4495(3) 0.38166(15) 0.0322(10) Uani 1 1 d . . .
C5 C 0.8374(4) 0.4943(4) 0.35144(17) 0.0407(12) Uani 1 1 d . . .
H5A H 0.8040 0.4506 0.3310 0.061 Uiso 1 1 calc R . .
H5B H 0.8673 0.5416 0.3357 0.061 Uiso 1 1 calc R . .
H5C H 0.7865 0.5198 0.3680 0.061 Uiso 1 1 calc R . .
C6 C 0.8104(4) 0.4212(3) 0.43465(16) 0.0325(10) Uani 1 1 d . . .
C11 C 0.7171(4) 0.3933(3) 0.41139(19) 0.0405(12) Uani 1 1 d . . .
H11 H 0.7154 0.3756 0.3823 0.049 Uiso 1 1 calc R . .
C10 C 0.6274(4) 0.3910(4) 0.4300(2) 0.0503(15) Uani 1 1 d . . .
C9 C 0.6304(4) 0.4160(4) 0.4720(2) 0.0546(16) Uani 1 1 d . . .
H9 H 0.5689 0.4153 0.4848 0.066 Uiso 1 1 calc R . .
C8 C 0.7224(4) 0.4426(4) 0.4964(2) 0.0448(13) Uani 1 1 d . . .
H8 H 0.7233 0.4584 0.5257 0.054 Uiso 1 1 calc R . .
C7 C 0.8122(4) 0.4460(3) 0.47797(17) 0.0336(10) Uani 1 1 d . . .
C12 C 0.5277(5) 0.3601(6) 0.4030(3) 0.078(2) Uani 1 1 d . . .
H12A H 0.4873 0.3250 0.4209 0.117 Uiso 1 1 calc R . .
H12B H 0.5442 0.3236 0.3790 0.117 Uiso 1 1 calc R . .
H12C H 0.4877 0.4119 0.3917 0.117 Uiso 1 1 calc R . .
C13 C 1.1419(5) 0.3019(4) 0.57527(19) 0.0569(17) Uani 1 1 d . . .
H13A H 1.1241 0.2411 0.5649 0.068 Uiso 1 1 calc R . .
H13B H 1.1537 0.3010 0.6071 0.068 Uiso 1 1 calc R . .
C14 C 1.2365(5) 0.3328(4) 0.5583(2) 0.0563(17) Uani 1 1 d . . .
H14A H 1.2568 0.3921 0.5701 0.068 Uiso 1 1 calc R . .
H14B H 1.2937 0.2910 0.5669 0.068 Uiso 1 1 calc R . .
C15 C 0.9695(5) 0.3451(5) 0.5803(2) 0.0597(17) Uani 1 1 d . . .
H15A H 0.9431 0.2858 0.5720 0.090 Uiso 1 1 calc R . .
H15B H 0.9166 0.3895 0.5710 0.090 Uiso 1 1 calc R . .
H15C H 0.9876 0.3478 0.6115 0.090 Uiso 1 1 calc R . .
C16 C 1.3076(5) 0.3366(5) 0.4927(3) 0.069(2) Uani 1 1 d . . .
H16A H 1.3497 0.3882 0.5025 0.103 Uiso 1 1 calc R . .
H16B H 1.2898 0.3390 0.4614 0.103 Uiso 1 1 calc R . .
H16C H 1.3462 0.2821 0.5007 0.103 Uiso 1 1 calc R . .
C17 C 0.2578(5) 0.4079(4) 0.02031(18) 0.0518(15) Uani 1 1 d . . .
H17A H 0.3324 0.4156 0.0266 0.078 Uiso 1 1 calc R . .
H17B H 0.2294 0.4521 -0.0010 0.078 Uiso 1 1 calc R . .
H17C H 0.2424 0.3482 0.0089 0.078 Uiso 1 1 calc R . .
C18 C 0.2103(4) 0.4199(3) 0.06084(15) 0.0331(10) Uani 1 1 d . . .
C19 C 0.1162(4) 0.4565(3) 0.05891(15) 0.0366(11) Uani 1 1 d . . .
H19 H 0.0868 0.4790 0.0317 0.044 Uiso 1 1 calc R . .
C20 C 0.0558(4) 0.4654(3) 0.09315(16) 0.0317(10) Uani 1 1 d . . .
C21 C -0.0456(4) 0.5132(4) 0.08170(18) 0.0446(13) Uani 1 1 d . . .
H21A H -0.0967 0.4720 0.0671 0.067 Uiso 1 1 calc R . .
H21B H -0.0365 0.5632 0.0626 0.067 Uiso 1 1 calc R . .
H21C H -0.0693 0.5354 0.1080 0.067 Uiso 1 1 calc R . .
C22 C 0.0255(3) 0.4386(3) 0.16545(14) 0.0250(9) Uani 1 1 d . . .
C27 C -0.0758(3) 0.4088(3) 0.16229(17) 0.0321(10) Uani 1 1 d . . .
H27 H -0.1086 0.3874 0.1354 0.039 Uiso 1 1 calc R . .
C26 C -0.1301(3) 0.4095(3) 0.19719(18) 0.0348(11) Uani 1 1 d . . .
C25 C -0.0802(4) 0.4387(4) 0.23629(18) 0.0383(12) Uani 1 1 d . . .
H25 H -0.1163 0.4398 0.2605 0.046 Uiso 1 1 calc R . .
C24 C 0.0217(3) 0.4666(3) 0.24090(15) 0.0312(10) Uani 1 1 d . . .
H24 H 0.0547 0.4857 0.2682 0.037 Uiso 1 1 calc R . .
C23 C 0.0752(3) 0.4665(3) 0.20581(14) 0.0233(8) Uani 1 1 d . . .
C28 C -0.2395(4) 0.3778(4) 0.1929(2) 0.0503(15) Uani 1 1 d . . .
H28A H -0.2441 0.3266 0.2118 0.075 Uiso 1 1 calc R . .
H28B H -0.2624 0.3605 0.1631 0.075 Uiso 1 1 calc R . .
H28C H -0.2835 0.4257 0.2011 0.075 Uiso 1 1 calc R . .
C29 C 0.5027(4) 0.3298(4) 0.20045(18) 0.0410(12) Uani 1 1 d . . .
H29A H 0.5399 0.3869 0.2050 0.049 Uiso 1 1 calc R . .
H29B H 0.5537 0.2821 0.1985 0.049 Uiso 1 1 calc R . .
C30 C 0.4444(4) 0.3122(4) 0.23662(18) 0.0423(13) Uani 1 1 d . . .
H30A H 0.4119 0.2529 0.2332 0.051 Uiso 1 1 calc R . .
H30B H 0.4914 0.3130 0.2641 0.051 Uiso 1 1 calc R . .
C31 C 0.4829(4) 0.3217(4) 0.12442(19) 0.0493(14) Uani 1 1 d . . .
H31A H 0.5353 0.3678 0.1240 0.074 Uiso 1 1 calc R . .
H31B H 0.4327 0.3263 0.0984 0.074 Uiso 1 1 calc R . .
H31C H 0.5156 0.2631 0.1255 0.074 Uiso 1 1 calc R . .
C32 C 0.3207(4) 0.3742(4) 0.27575(16) 0.0399(12) Uani 1 1 d . . .
H32A H 0.2898 0.3154 0.2779 0.060 Uiso 1 1 calc R . .
H32B H 0.2674 0.4198 0.2752 0.060 Uiso 1 1 calc R . .
H32C H 0.3733 0.3839 0.3006 0.060 Uiso 1 1 calc R . .
C33 C 0.2898(7) 0.6303(5) 0.3629(2) 0.072(2) Uani 1 1 d . . .
H33A H 0.2699 0.6928 0.3644 0.108 Uiso 1 1 calc R . .
H33B H 0.3428 0.6165 0.3871 0.108 Uiso 1 1 calc R . .
H33C H 0.2296 0.5926 0.3644 0.108 Uiso 1 1 calc R . .
C34 C 0.3316(5) 0.6134(3) 0.32118(17) 0.0426(13) Uani 1 1 d . . .
C35 C 0.4313(5) 0.5875(4) 0.32105(18) 0.0461(14) Uani 1 1 d . . .
H35 H 0.4706 0.5777 0.3483 0.055 Uiso 1 1 calc R . .
C36 C 0.4832(4) 0.5734(3) 0.28427(18) 0.0386(12) Uani 1 1 d . . .
C37 C 0.5894(5) 0.5323(4) 0.2949(2) 0.0622(19) Uani 1 1 d . . .
H37A H 0.6055 0.4978 0.2702 0.093 Uiso 1 1 calc R . .
H37B H 0.5906 0.4932 0.3198 0.093 Uiso 1 1 calc R . .
H37C H 0.6406 0.5794 0.3014 0.093 Uiso 1 1 calc R . .
C38 C 0.4962(3) 0.5856(3) 0.20955(17) 0.0300(10) Uani 1 1 d . . .
C43 C 0.5986(4) 0.6103(3) 0.2078(2) 0.0424(14) Uani 1 1 d . . .
H43 H 0.6394 0.6304 0.2332 0.051 Uiso 1 1 calc R . .
C42 C 0.6414(4) 0.6062(4) 0.1703(3) 0.0525(17) Uani 1 1 d . . .
C41 C 0.5825(5) 0.5778(4) 0.1331(2) 0.0541(17) Uani 1 1 d . . .
H41 H 0.6113 0.5761 0.1070 0.065 Uiso 1 1 calc R . .
C40 C 0.4812(4) 0.5516(4) 0.13358(19) 0.0422(12) Uani 1 1 d . . .
H40 H 0.4419 0.5304 0.1080 0.051 Uiso 1 1 calc R . .
C39 C 0.4372(3) 0.5562(3) 0.17109(16) 0.0289(10) Uani 1 1 d . . .
C44 C 0.7530(4) 0.6332(5) 0.1705(3) 0.073(2) Uani 1 1 d . . .
H44A H 0.7740 0.6727 0.1949 0.110 Uiso 1 1 calc R . .
H44B H 0.7604 0.6641 0.1436 0.110 Uiso 1 1 calc R . .
H44C H 0.7965 0.5801 0.1730 0.110 Uiso 1 1 calc R . .
C45 C 0.0179(4) 0.6987(4) 0.1855(2) 0.0554(17) Uani 1 1 d . . .
H45A H -0.0307 0.7474 0.1892 0.067 Uiso 1 1 calc R . .
H45B H -0.0222 0.6435 0.1790 0.067 Uiso 1 1 calc R . .
C46 C 0.0759(4) 0.7199(4) 0.1492(2) 0.0525(16) Uani 1 1 d . . .
H46A H 0.0286 0.7221 0.1219 0.063 Uiso 1 1 calc R . .
H46B H 0.1099 0.7784 0.1539 0.063 Uiso 1 1 calc R . .
C47 C 0.0380(5) 0.6943(4) 0.2617(2) 0.0602(18) Uani 1 1 d . . .
H47A H 0.0128 0.7550 0.2643 0.090 Uiso 1 1 calc R . .
H47B H 0.0866 0.6796 0.2873 0.090 Uiso 1 1 calc R . .
H47C H -0.0200 0.6528 0.2593 0.090 Uiso 1 1 calc R . .
C48 C 0.2023(5) 0.6622(4) 0.10961(18) 0.0483(14) Uani 1 1 d . . .
H48A H 0.1508 0.6706 0.0843 0.072 Uiso 1 1 calc R . .
H48B H 0.2430 0.6090 0.1058 0.072 Uiso 1 1 calc R . .
H48C H 0.2478 0.7141 0.1132 0.072 Uiso 1 1 calc R . .
O13 O 0.5764(15) 0.3890(12) 0.0327(7) 0.300(9) Uiso 1 1 d D . .
C49 C 0.6748(14) 0.3656(13) 0.0562(6) 0.196(7) Uiso 1 1 d D . .
H49A H 0.6662 0.3272 0.0810 0.236 Uiso 1 1 calc R . .
H49B H 0.7135 0.4194 0.0668 0.236 Uiso 1 1 calc R . .
C50 C 0.7286(13) 0.3175(12) 0.0249(5) 0.189(7) Uiso 1 1 d D . .
H50A H 0.7290 0.2528 0.0303 0.227 Uiso 1 1 calc R . .
H50B H 0.8004 0.3384 0.0261 0.227 Uiso 1 1 calc R . .
C51 C 0.6675(11) 0.3391(10) -0.0176(5) 0.154(5) Uiso 1 1 d D . .
H51A H 0.6721 0.2902 -0.0383 0.185 Uiso 1 1 calc R . .
H51B H 0.6931 0.3942 -0.0295 0.185 Uiso 1 1 calc R . .
C52 C 0.5584(14) 0.3508(14) -0.0090(7) 0.224(9) Uiso 1 1 d D . .
H52A H 0.5194 0.3914 -0.0300 0.269 Uiso 1 1 calc R . .
H52B H 0.5219 0.2934 -0.0089 0.269 Uiso 1 1 calc R . .

loop_
_atom_site_aniso_label
_atom_site_aniso_U_11
_atom_site_aniso_U_22
_atom_site_aniso_U_33
_atom_site_aniso_U_23
_atom_site_aniso_U_13
_atom_site_aniso_U_12
Tb1 0.03162(12) 0.03135(12) 0.02211(11) -0.00073(9) 0.00022(8) 0.00890(9)
Tb2 0.01720(10) 0.02384(10) 0.02176(10) -0.00030(8) -0.00004(7) -0.00139(7)
Tb3 0.01670(10) 0.02405(11) 0.02858(11) -0.00169(8) -0.00109(8) -0.00069(7)
Cl1 0.0723(10) 0.0361(7) 0.0471(8) -0.0026(6) -0.0153(7) -0.0012(7)
Cl2 0.0392(6) 0.0302(6) 0.0385(6) 0.0020(5) 0.0020(5) -0.0103(5)
Cl3 0.0321(6) 0.0284(6) 0.0509(8) 0.0041(5) -0.0113(5) -0.0073(5)
O1 0.041(2) 0.066(3) 0.033(2) -0.0012(18) 0.0070(16) 0.0177(19)
O2 0.0305(17) 0.0339(17) 0.0288(17) -0.0010(14) 0.0025(13) 0.0051(14)
O3 0.068(3) 0.040(2) 0.0264(18) 0.0028(16) -0.0017(17) 0.0111(19)
O4 0.040(2) 0.049(2) 0.050(2) 0.0008(19) -0.0086(17) 0.0122(18)
O5 0.0311(17) 0.0421(19) 0.0246(16) -0.0007(14) 0.0039(13) -0.0003(14)
O6 0.0172(14) 0.0280(15) 0.0263(16) 0.0012(12) 0.0018(11) -0.0027(12)
O7 0.0202(15) 0.0403(18) 0.040(2) 0.0023(15) 0.0071(13) 0.0020(14)
O8 0.0232(15) 0.0346(17) 0.0288(17) 0.0043(14) -0.0025(12) 0.0028(13)
O9 0.041(2) 0.048(2) 0.0324(19) -0.0043(16) 0.0073(15) 0.0000(17)
O10 0.0176(14) 0.0271(15) 0.0292(16) 0.0002(12) 0.0028(11) -0.0030(12)
O11 0.0253(17) 0.043(2) 0.068(3) -0.0051(19) 0.0104(17) 0.0044(15)
O12 0.0319(18) 0.0325(18) 0.046(2) 0.0058(16) -0.0114(15) 0.0008(14)
N1 0.031(2) 0.031(2) 0.029(2) -0.0006(16) 0.0031(16) 0.0045(16)
N2 0.0198(17) 0.0309(19) 0.0254(19) 0.0015(15) -0.0013(14) -0.0055(15)
N3 0.0222(18) 0.0239(18) 0.040(2) -0.0030(16) -0.0054(16) 0.0000(15)
C1 0.046(3) 0.070(4) 0.052(4) -0.002(3) 0.021(3) 0.006(3)
C2 0.045(3) 0.040(3) 0.033(3) -0.004(2) 0.013(2) -0.001(2)
C3 0.047(3) 0.043(3) 0.027(3) 0.002(2) 0.006(2) -0.003(2)
C4 0.041(3) 0.030(2) 0.024(2) 0.0000(19) -0.0009(19) -0.001(2)
C5 0.046(3) 0.041(3) 0.032(3) 0.006(2) -0.006(2) 0.002(2)
C6 0.031(2) 0.031(2) 0.034(3) 0.003(2) 0.0011(19) 0.0057(19)
C11 0.037(3) 0.037(3) 0.046(3) -0.001(2) -0.003(2) 0.000(2)
C10 0.031(3) 0.050(3) 0.067(4) 0.001(3) -0.002(3) 0.000(2)
C9 0.033(3) 0.062(4) 0.072(5) -0.001(3) 0.017(3) -0.001(3)
C8 0.039(3) 0.049(3) 0.049(3) 0.000(3) 0.015(2) 0.004(2)
C7 0.033(2) 0.028(2) 0.039(3) 0.003(2) 0.003(2) 0.0040(19)
C12 0.042(4) 0.085(5) 0.100(6) 0.004(5) -0.013(4) -0.010(4)
C13 0.086(5) 0.044(3) 0.035(3) 0.007(3) -0.014(3) 0.021(3)
C14 0.058(4) 0.049(3) 0.054(4) -0.001(3) -0.019(3) 0.017(3)
C15 0.076(5) 0.068(4) 0.038(3) -0.007(3) 0.018(3) -0.009(4)
C16 0.034(3) 0.068(4) 0.101(6) 0.007(4) 0.000(3) 0.016(3)
C17 0.062(4) 0.064(4) 0.032(3) 0.005(3) 0.013(3) 0.011(3)
C18 0.042(3) 0.034(2) 0.023(2) 0.0003(19) 0.0027(19) -0.007(2)
C19 0.040(3) 0.043(3) 0.024(2) 0.006(2) -0.0056(19) -0.003(2)
C20 0.029(2) 0.032(2) 0.032(2) 0.001(2) -0.0050(18) -0.0068(19)
C21 0.031(3) 0.056(3) 0.044(3) 0.017(3) -0.004(2) 0.003(2)
C22 0.0170(19) 0.027(2) 0.031(2) 0.0027(18) 0.0021(16) -0.0019(16)
C27 0.019(2) 0.036(2) 0.040(3) 0.002(2) -0.0024(18) -0.0056(18)
C26 0.018(2) 0.033(2) 0.055(3) 0.009(2) 0.008(2) -0.0040(18)
C25 0.026(2) 0.047(3) 0.044(3) 0.003(2) 0.015(2) -0.004(2)
C24 0.024(2) 0.041(3) 0.029(2) 0.002(2) 0.0035(17) -0.0017(19)
C23 0.0175(19) 0.025(2) 0.028(2) 0.0049(17) 0.0033(16) -0.0010(16)
C28 0.022(2) 0.059(4) 0.069(4) 0.012(3) 0.006(2) -0.011(2)
C29 0.023(2) 0.047(3) 0.051(3) 0.004(3) -0.003(2) 0.009(2)
C30 0.029(3) 0.047(3) 0.048(3) 0.016(3) -0.002(2) 0.012(2)
C31 0.036(3) 0.068(4) 0.047(3) -0.004(3) 0.015(2) 0.010(3)
C32 0.044(3) 0.051(3) 0.025(2) 0.004(2) 0.004(2) 0.005(2)
C33 0.117(7) 0.061(4) 0.040(4) -0.007(3) 0.018(4) -0.010(4)
C34 0.066(4) 0.033(3) 0.028(3) -0.001(2) 0.004(2) -0.011(3)
C35 0.063(4) 0.037(3) 0.032(3) 0.001(2) -0.018(3) -0.007(3)
C36 0.037(3) 0.026(2) 0.047(3) -0.002(2) -0.016(2) -0.001(2)
C37 0.048(3) 0.053(4) 0.075(5) 0.010(3) -0.027(3) 0.011(3)
C38 0.018(2) 0.023(2) 0.047(3) 0.000(2) 0.0011(18) 0.0013(17)
C43 0.018(2) 0.026(2) 0.083(4) -0.011(3) 0.003(2) 0.0006(18)
C42 0.024(3) 0.032(3) 0.105(5) -0.012(3) 0.021(3) -0.005(2)
C41 0.044(3) 0.046(3) 0.082(5) -0.001(3) 0.041(3) -0.003(3)
C40 0.037(3) 0.040(3) 0.051(3) -0.002(2) 0.015(2) -0.009(2)
C39 0.020(2) 0.022(2) 0.046(3) 0.0002(19) 0.0060(18) -0.0013(17)
C44 0.027(3) 0.051(4) 0.147(8) -0.007(4) 0.035(4) -0.007(3)
C45 0.020(2) 0.052(3) 0.091(5) 0.005(3) -0.004(3) 0.010(2)
C46 0.032(3) 0.044(3) 0.074(4) 0.013(3) -0.016(3) 0.007(2)
C47 0.041(3) 0.057(4) 0.089(5) -0.019(4) 0.031(3) -0.005(3)
C48 0.057(4) 0.045(3) 0.038(3) 0.011(3) -0.010(3) -0.006(3)

loop_
_atom_type_symbol
_atom_type_description
_atom_type_scat_dispersion_real
_atom_type_scat_dispersion_imag
_atom_type_scat_source
C C 0.0033 0.0016 'International Tables Vol C Tables 4.2.6.8 and 6.1.1.4'
H H 0.0000 0.0000 'International Tables Vol C Tables 4.2.6.8 and 6.1.1.4'
Cl Cl 0.1484 0.1585 'International Tables Vol C Tables 4.2.6.8 and 6.1.1.4'
N N 0.0061 0.0033 'International Tables Vol C Tables 4.2.6.8 and 6.1.1.4'
O O 0.0106 0.0060 'International Tables Vol C Tables 4.2.6.8 and 6.1.1.4'
Tb Tb -0.1723 4.1537 'International Tables Vol C Tables 4.2.6.8 and 6.1.1.4'

loop_
_geom_angle_atom_site_label_1
_geom_angle_atom_site_label_2
_geom_angle_atom_site_label_3
_geom_angle
_geom_angle_site_symmetry_1
_geom_angle_site_symmetry_3
_geom_angle_publ_flag
O1 Tb1 O2 91.95(14) . 3_766 ?
O1 Tb1 O2 134.96(13) . . ?
O2 Tb1 O2 70.94(13) 3_766 . ?
O1 Tb1 N1 75.29(13) . . ?
O2 Tb1 N1 100.24(12) 3_766 . ?
O2 Tb1 N1 67.76(12) . . ?
O1 Tb1 O3 142.80(14) . . ?
O2 Tb1 O3 84.70(12) 3_766 . ?
O2 Tb1 O3 78.57(12) . . ?
N1 Tb1 O3 141.78(14) . . ?
O1 Tb1 O4 76.30(14) . . ?
O2 Tb1 O4 85.58(12) 3_766 . ?
O2 Tb1 O4 139.51(12) . . ?
N1 Tb1 O4 151.16(13) . . ?
O3 Tb1 O4 66.51(14) . . ?
O1 Tb1 Cl1 100.28(12) . . ?
O2 Tb1 Cl1 164.72(9) 3_766 . ?
O2 Tb1 Cl1 105.58(9) . . ?
N1 Tb1 Cl1 91.76(10) . . ?
O3 Tb1 Cl1 80.02(10) . . ?
O4 Tb1 Cl1 88.44(10) . . ?
O1 Tb1 Tb1 117.13(11) . 3_766 ?
O2 Tb1 Tb1 35.59(8) 3_766 3_766 ?
O2 Tb1 Tb1 35.34(8) . 3_766 ?
N1 Tb1 Tb1 82.86(9) . 3_766 ?
O3 Tb1 Tb1 79.71(9) . 3_766 ?
O4 Tb1 Tb1 114.91(9) . 3_766 ?
Cl1 Tb1 Tb1 139.09(4) . 3_766 ?
O5 Tb2 O10 92.89(11) . . ?
O5 Tb2 O6 133.49(11) . . ?
O10 Tb2 O6 69.63(10) . . ?
O5 Tb2 N2 74.18(12) . . ?
O10 Tb2 N2 101.86(11) . . ?
O6 Tb2 N2 68.36(11) . . ?
O5 Tb2 O7 77.27(12) . . ?
O10 Tb2 O7 87.27(11) . . ?
O6 Tb2 O7 140.37(11) . . ?
N2 Tb2 O7 150.36(12) . . ?
O5 Tb2 O8 142.98(11) . . ?
O10 Tb2 O8 80.00(10) . . ?
O6 Tb2 O8 78.03(10) . . ?
N2 Tb2 O8 142.82(12) . . ?
O7 Tb2 O8 66.20(11) . . ?
O5 Tb2 Cl2 107.22(9) . . ?
O10 Tb2 Cl2 158.28(8) . . ?
O6 Tb2 Cl2 100.55(8) . . ?
N2 Tb2 Cl2 91.68(9) . . ?
O7 Tb2 Cl2 89.21(8) . . ?
O8 Tb2 Cl2 78.97(8) . . ?
O5 Tb2 Tb3 117.54(9) . . ?
O10 Tb2 Tb3 34.65(7) . . ?
O6 Tb2 Tb3 35.01(7) . . ?
N2 Tb2 Tb3 85.40(9) . . ?
O7 Tb2 Tb3 115.25(8) . . ?
O8 Tb2 Tb3 75.41(7) . . ?
Cl2 Tb2 Tb3 132.24(3) . . ?
O9 Tb3 O10 131.47(12) . . ?
O9 Tb3 O6 94.06(12) . . ?
O10 Tb3 O6 70.00(10) . . ?
O9 Tb3 N3 74.84(14) . . ?
O10 Tb3 N3 67.62(12) . . ?
O6 Tb3 N3 107.24(11) . . ?
O9 Tb3 O11 79.40(14) . . ?
O10 Tb3 O11 140.25(12) . . ?
O6 Tb3 O11 85.56(11) . . ?
N3 Tb3 O11 151.84(14) . . ?
O9 Tb3 O12 145.51(13) . . ?
O10 Tb3 O12 78.99(11) . . ?
O6 Tb3 O12 80.99(11) . . ?
N3 Tb3 O12 139.31(13) . . ?
O11 Tb3 O12 66.23(13) . . ?
O9 Tb3 Cl3 102.41(10) . . ?
O10 Tb3 Cl3 105.60(8) . . ?
O6 Tb3 Cl3 160.26(8) . . ?
N3 Tb3 Cl3 87.72(9) . . ?
O11 Tb3 Cl3 86.86(9) . . ?
O12 Tb3 Cl3 79.28(8) . . ?
O9 Tb3 Tb2 115.85(10) . . ?
O10 Tb3 Tb2 34.59(7) . . ?
O6 Tb3 Tb2 35.44(7) . . ?
N3 Tb3 Tb2 85.84(9) . . ?
O11 Tb3 Tb2 116.00(9) . . ?
O12 Tb3 Tb2 78.92(8) . . ?
Cl3 Tb3 Tb2 137.82(3) . . ?
C2 O1 Tb1 137.8(3) . . ?
C7 O2 Tb1 128.7(3) . 3_766 ?
C7 O2 Tb1 111.0(3) . . ?
Tb1 O2 Tb1 109.06(13) 3_766 . ?
C15 O3 C13 111.6(5) . . ?
C15 O3 Tb1 119.1(4) . . ?
C13 O3 Tb1 112.9(3) . . ?
C14 O4 C16 111.8(5) . . ?
C14 O4 Tb1 116.7(3) . . ?
C16 O4 Tb1 128.8(4) . . ?
C18 O5 Tb2 137.7(3) . . ?
C23 O6 Tb3 133.0(3) . . ?
C23 O6 Tb2 109.4(2) . . ?
Tb3 O6 Tb2 109.55(11) . . ?
C29 O7 C31 111.3(4) . . ?
C29 O7 Tb2 117.6(3) . . ?
C31 O7 Tb2 128.4(3) . . ?
C32 O8 C30 111.0(4) . . ?
C32 O8 Tb2 121.0(3) . . ?
C30 O8 Tb2 112.4(3) . . ?
C34 O9 Tb3 139.3(4) . . ?
C39 O10 Tb2 130.0(3) . . ?
C39 O10 Tb3 112.4(3) . . ?
Tb2 O10 Tb3 110.75(11) . . ?
C47 O11 C45 111.6(4) . . ?
C47 O11 Tb3 129.1(4) . . ?
C45 O11 Tb3 117.2(3) . . ?
C46 O12 C48 110.9(4) . . ?
C46 O12 Tb3 113.7(3) . . ?
C48 O12 Tb3 117.8(3) . . ?
C4 N1 C6 122.3(4) . . ?
C4 N1 Tb1 128.7(3) . . ?
C6 N1 Tb1 107.7(3) . . ?
C20 N2 C22 121.9(4) . . ?
C20 N2 Tb2 130.5(3) . . ?
C22 N2 Tb2 106.3(3) . . ?
C36 N3 C38 122.2(4) . . ?
C36 N3 Tb3 129.8(4) . . ?
C38 N3 Tb3 107.3(3) . . ?
C2 C1 H1A 109.5 . . ?
C2 C1 H1B 109.5 . . ?
H1A C1 H1B 109.5 . . ?
C2 C1 H1C 109.5 . . ?
H1A C1 H1C 109.5 . . ?
H1B C1 H1C 109.5 . . ?
O1 C2 C3 124.4(5) . . ?
O1 C2 C1 115.2(5) . . ?
C3 C2 C1 120.5(5) . . ?
C2 C3 C4 128.3(5) . . ?
C2 C3 H3 115.9 . . ?
C4 C3 H3 115.9 . . ?
N1 C4 C3 121.9(4) . . ?
N1 C4 C5 123.3(5) . . ?
C3 C4 C5 114.9(4) . . ?
C4 C5 H5A 109.5 . . ?
C4 C5 H5B 109.5 . . ?
H5A C5 H5B 109.5 . . ?
C4 C5 H5C 109.5 . . ?
H5A C5 H5C 109.5 . . ?
H5B C5 H5C 109.5 . . ?
C11 C6 C7 118.8(5) . . ?
C11 C6 N1 126.0(5) . . ?
C7 C6 N1 115.1(4) . . ?
C10 C11 C6 121.3(6) . . ?
C10 C11 H11 119.3 . . ?
C6 C11 H11 119.3 . . ?
C9 C10 C11 119.2(5) . . ?
C9 C10 C12 121.9(6) . . ?
C11 C10 C12 119.0(6) . . ?
C10 C9 C8 121.1(5) . . ?
C10 C9 H9 119.5 . . ?
C8 C9 H9 119.5 . . ?
C7 C8 C9 120.2(6) . . ?
C7 C8 H8 119.9 . . ?
C9 C8 H8 119.9 . . ?
O2 C7 C8 122.0(5) . . ?
O2 C7 C6 118.6(4) . . ?
C8 C7 C6 119.5(5) . . ?
C10 C12 H12A 109.5 . . ?
C10 C12 H12B 109.5 . . ?
H12A C12 H12B 109.5 . . ?
C10 C12 H12C 109.5 . . ?
H12A C12 H12C 109.5 . . ?
H12B C12 H12C 109.5 . . ?
O3 C13 C14 108.4(5) . . ?
O3 C13 H13A 110.0 . . ?
C14 C13 H13A 110.0 . . ?
O3 C13 H13B 110.0 . . ?
C14 C13 H13B 110.0 . . ?
H13A C13 H13B 108.4 . . ?
O4 C14 C13 108.4(5) . . ?
O4 C14 H14A 110.0 . . ?
C13 C14 H14A 110.0 . . ?
O4 C14 H14B 110.0 . . ?
C13 C14 H14B 110.0 . . ?
H14A C14 H14B 108.4 . . ?
O3 C15 H15A 109.5 . . ?
O3 C15 H15B 109.5 . . ?
H15A C15 H15B 109.5 . . ?
O3 C15 H15C 109.5 . . ?
H15A C15 H15C 109.5 . . ?
H15B C15 H15C 109.5 . . ?
O4 C16 H16A 109.5 . . ?
O4 C16 H16B 109.5 . . ?
H16A C16 H16B 109.5 . . ?
O4 C16 H16C 109.5 . . ?
H16A C16 H16C 109.5 . . ?
H16B C16 H16C 109.5 . . ?
C18 C17 H17A 109.5 . . ?
C18 C17 H17B 109.5 . . ?
H17A C17 H17B 109.5 . . ?
C18 C17 H17C 109.5 . . ?
H17A C17 H17C 109.5 . . ?
H17B C17 H17C 109.5 . . ?
O5 C18 C19 124.6(5) . . ?
O5 C18 C17 115.6(5) . . ?
C19 C18 C17 119.7(5) . . ?
C18 C19 C20 127.3(4) . . ?
C18 C19 H19 116.3 . . ?
C20 C19 H19 116.3 . . ?
N2 C20 C19 121.6(4) . . ?
N2 C20 C21 123.1(5) . . ?
C19 C20 C21 115.3(4) . . ?
C20 C21 H21A 109.5 . . ?
C20 C21 H21B 109.5 . . ?
H21A C21 H21B 109.5 . . ?
C20 C21 H21C 109.5 . . ?
H21A C21 H21C 109.5 . . ?
H21B C21 H21C 109.5 . . ?
C27 C22 C23 118.7(4) . . ?
C27 C22 N2 125.4(4) . . ?
C23 C22 N2 115.7(4) . . ?
C26 C27 C22 122.0(5) . . ?
C26 C27 H27 119.0 . . ?
C22 C27 H27 119.0 . . ?
C25 C26 C27 118.2(4) . . ?
C25 C26 C28 120.7(5) . . ?
C27 C26 C28 121.1(5) . . ?
C26 C25 C24 121.3(5) . . ?
C26 C25 H25 119.3 . . ?
C24 C25 H25 119.3 . . ?
C23 C24 C25 120.2(4) . . ?
C23 C24 H24 119.9 . . ?
C25 C24 H24 119.9 . . ?
O6 C23 C24 122.2(4) . . ?
O6 C23 C22 118.2(4) . . ?
C24 C23 C22 119.6(4) . . ?
C26 C28 H28A 109.5 . . ?
C26 C28 H28B 109.5 . . ?
H28A C28 H28B 109.5 . . ?
C26 C28 H28C 109.5 . . ?
H28A C28 H28C 109.5 . . ?
H28B C28 H28C 109.5 . . ?
O7 C29 C30 108.3(4) . . ?
O7 C29 H29A 110.0 . . ?
C30 C29 H29A 110.0 . . ?
O7 C29 H29B 110.0 . . ?
C30 C29 H29B 110.0 . . ?
H29A C29 H29B 108.4 . . ?
O8 C30 C29 109.1(4) . . ?
O8 C30 H30A 109.9 . . ?
C29 C30 H30A 109.9 . . ?
O8 C30 H30B 109.9 . . ?
C29 C30 H30B 109.9 . . ?
H30A C30 H30B 108.3 . . ?
O7 C31 H31A 109.5 . . ?
O7 C31 H31B 109.5 . . ?
H31A C31 H31B 109.5 . . ?
O7 C31 H31C 109.5 . . ?
H31A C31 H31C 109.5 . . ?
H31B C31 H31C 109.5 . . ?
O8 C32 H32A 109.5 . . ?
O8 C32 H32B 109.5 . . ?
H32A C32 H32B 109.5 . . ?
O8 C32 H32C 109.5 . . ?
H32A C32 H32C 109.5 . . ?
H32B C32 H32C 109.5 . . ?
C34 C33 H33A 109.5 . . ?
C34 C33 H33B 109.5 . . ?
H33A C33 H33B 109.5 . . ?
C34 C33 H33C 109.5 . . ?
H33A C33 H33C 109.5 . . ?
H33B C33 H33C 109.5 . . ?
O9 C34 C35 124.8(5) . . ?
O9 C34 C33 114.3(6) . . ?
C35 C34 C33 120.9(6) . . ?
C34 C35 C36 127.3(5) . . ?
C34 C35 H35 116.4 . . ?
C36 C35 H35 116.4 . . ?
N3 C36 C35 122.4(5) . . ?
N3 C36 C37 123.6(6) . . ?
C35 C36 C37 114.0(5) . . ?
C36 C37 H37A 109.5 . . ?
C36 C37 H37B 109.5 . . ?
H37A C37 H37B 109.5 . . ?
C36 C37 H37C 109.5 . . ?
H37A C37 H37C 109.5 . . ?
H37B C37 H37C 109.5 . . ?
C43 C38 C39 117.7(5) . . ?
C43 C38 N3 126.8(5) . . ?
C39 C38 N3 115.3(4) . . ?
C42 C43 C38 122.0(5) . . ?
C42 C43 H43 119.0 . . ?
C38 C43 H43 119.0 . . ?
C43 C42 C41 119.5(5) . . ?
C43 C42 C44 119.5(6) . . ?
C41 C42 C44 121.0(6) . . ?
C42 C41 C40 120.3(6) . . ?
C42 C41 H41 119.8 . . ?
C40 C41 H41 119.8 . . ?
C39 C40 C41 120.5(5) . . ?
C39 C40 H40 119.7 . . ?
C41 C40 H40 119.7 . . ?
O10 C39 C40 121.9(4) . . ?
O10 C39 C38 118.1(4) . . ?
C40 C39 C38 120.0(4) . . ?
C42 C44 H44A 109.5 . . ?
C42 C44 H44B 109.5 . . ?
H44A C44 H44B 109.5 . . ?
C42 C44 H44C 109.5 . . ?
H44A C44 H44C 109.5 . . ?
H44B C44 H44C 109.5 . . ?
O11 C45 C46 109.4(4) . . ?
O11 C45 H45A 109.8 . . ?
C46 C45 H45A 109.8 . . ?
O11 C45 H45B 109.8 . . ?
C46 C45 H45B 109.8 . . ?
H45A C45 H45B 108.2 . . ?
O12 C46 C45 107.9(5) . . ?
O12 C46 H46A 110.1 . . ?
C45 C46 H46A 110.1 . . ?
O12 C46 H46B 110.1 . . ?
C45 C46 H46B 110.1 . . ?
H46A C46 H46B 108.4 . . ?
O11 C47 H47A 109.5 . . ?
O11 C47 H47B 109.5 . . ?
H47A C47 H47B 109.5 . . ?
O11 C47 H47C 109.5 . . ?
H47A C47 H47C 109.5 . . ?
H47B C47 H47C 109.5 . . ?
O12 C48 H48A 109.5 . . ?
O12 C48 H48B 109.5 . . ?
H48A C48 H48B 109.5 . . ?
O12 C48 H48C 109.5 . . ?
H48A C48 H48C 109.5 . . ?
H48B C48 H48C 109.5 . . ?
C52 O13 C49 113.5(18) . . ?
O13 C49 C50 104.8(16) . . ?
O13 C49 H49A 110.8 . . ?
C50 C49 H49A 110.8 . . ?
O13 C49 H49B 110.8 . . ?
C50 C49 H49B 110.8 . . ?
H49A C49 H49B 108.9 . . ?
C49 C50 C51 103.9(14) . . ?
C49 C50 H50A 111.0 . . ?
C51 C50 H50A 111.0 . . ?
C49 C50 H50B 111.0 . . ?
C51 C50 H50B 111.0 . . ?
H50A C50 H50B 109.0 . . ?
C50 C51 C52 105.9(14) . . ?
C50 C51 H51A 110.6 . . ?
C52 C51 H51A 110.6 . . ?
C50 C51 H51B 110.6 . . ?
C52 C51 H51B 110.6 . . ?
H51A C51 H51B 108.7 . . ?
O13 C52 C51 99.9(16) . . ?
O13 C52 H52A 111.8 . . ?
C51 C52 H52A 111.8 . . ?
O13 C52 H52B 111.8 . . ?
C51 C52 H52B 111.8 . . ?
H52A C52 H52B 109.5 . . ?

loop_
_geom_bond_atom_site_label_1
_geom_bond_atom_site_label_2
_geom_bond_distance
_geom_bond_site_symmetry_2
_geom_bond_publ_flag
Tb1 O1 2.188(4) . ?
Tb1 O2 2.312(3) 3_766 ?
Tb1 O2 2.326(3) . ?
Tb1 N1 2.452(4) . ?
Tb1 O3 2.484(4) . ?
Tb1 O4 2.507(4) . ?
Tb1 Cl1 2.6118(15) . ?
Tb1 Tb1 3.7774(5) 3_766 ?
Tb2 O5 2.211(3) . ?
Tb2 O10 2.296(3) . ?
Tb2 O6 2.327(3) . ?
Tb2 N2 2.423(3) . ?
Tb2 O7 2.478(3) . ?
Tb2 O8 2.496(3) . ?
Tb2 Cl2 2.6466(12) . ?
Tb2 Tb3 3.7817(4) . ?
Tb3 O9 2.199(4) . ?
Tb3 O10 2.300(3) . ?
Tb3 O6 2.302(3) . ?
Tb3 N3 2.477(4) . ?
Tb3 O11 2.480(3) . ?
Tb3 O12 2.481(3) . ?
Tb3 Cl3 2.6380(12) . ?
O1 C2 1.293(6) . ?
O2 C7 1.360(6) . ?
O2 Tb1 2.312(3) 3_766 ?
O3 C15 1.424(7) . ?
O3 C13 1.457(7) . ?
O4 C14 1.433(7) . ?
O4 C16 1.440(8) . ?
O5 C18 1.299(6) . ?
O6 C23 1.361(5) . ?
O7 C29 1.431(6) . ?
O7 C31 1.440(6) . ?
O8 C32 1.430(6) . ?
O8 C30 1.435(6) . ?
O9 C34 1.282(7) . ?
O10 C39 1.356(5) . ?
O11 C47 1.434(7) . ?
O11 C45 1.439(7) . ?
O12 C46 1.431(6) . ?
O12 C48 1.450(7) . ?
N1 C4 1.310(6) . ?
N1 C6 1.426(6) . ?
N2 C20 1.315(6) . ?
N2 C22 1.422(6) . ?
N3 C36 1.301(6) . ?
N3 C38 1.422(6) . ?
C1 C2 1.505(7) . ?
C1 H1A 0.9800 . ?
C1 H1B 0.9800 . ?
C1 H1C 0.9800 . ?
C2 C3 1.365(8) . ?
C3 C4 1.421(7) . ?
C3 H3 0.9500 . ?
C4 C5 1.511(7) . ?
C5 H5A 0.9800 . ?
C5 H5B 0.9800 . ?
C5 H5C 0.9800 . ?
C6 C11 1.403(7) . ?
C6 C7 1.409(7) . ?
C11 C10 1.387(8) . ?
C11 H11 0.9500 . ?
C10 C9 1.367(9) . ?
C10 C12 1.534(9) . ?
C9 C8 1.399(8) . ?
C9 H9 0.9500 . ?
C8 C7 1.385(7) . ?
C8 H8 0.9500 . ?
C12 H12A 0.9800 . ?
C12 H12B 0.9800 . ?
C12 H12C 0.9800 . ?
C13 C14 1.493(10) . ?
C13 H13A 0.9900 . ?
C13 H13B 0.9900 . ?
C14 H14A 0.9900 . ?
C14 H14B 0.9900 . ?
C15 H15A 0.9800 . ?
C15 H15B 0.9800 . ?
C15 H15C 0.9800 . ?
C16 H16A 0.9800 . ?
C16 H16B 0.9800 . ?
C16 H16C 0.9800 . ?
C17 C18 1.504(7) . ?
C17 H17A 0.9800 . ?
C17 H17B 0.9800 . ?
C17 H17C 0.9800 . ?
C18 C19 1.347(7) . ?
C19 C20 1.429(7) . ?
C19 H19 0.9500 . ?
C20 C21 1.514(7) . ?
C21 H21A 0.9800 . ?
C21 H21B 0.9800 . ?
C21 H21C 0.9800 . ?
C22 C27 1.395(6) . ?
C22 C23 1.409(6) . ?
C27 C26 1.388(7) . ?
C27 H27 0.9500 . ?
C26 C25 1.383(7) . ?
C26 C28 1.504(6) . ?
C25 C24 1.392(6) . ?
C25 H25 0.9500 . ?
C24 C23 1.387(6) . ?
C24 H24 0.9500 . ?
C28 H28A 0.9800 . ?
C28 H28B 0.9800 . ?
C28 H28C 0.9800 . ?
C29 C30 1.479(8) . ?
C29 H29A 0.9900 . ?
C29 H29B 0.9900 . ?
C30 H30A 0.9900 . ?
C30 H30B 0.9900 . ?
C31 H31A 0.9800 . ?
C31 H31B 0.9800 . ?
C31 H31C 0.9800 . ?
C32 H32A 0.9800 . ?
C32 H32B 0.9800 . ?
C32 H32C 0.9800 . ?
C33 C34 1.512(8) . ?
C33 H33A 0.9800 . ?
C33 H33B 0.9800 . ?
C33 H33C 0.9800 . ?
C34 C35 1.367(9) . ?
C35 C36 1.436(8) . ?
C35 H35 0.9500 . ?
C36 C37 1.521(7) . ?
C37 H37A 0.9800 . ?
C37 H37B 0.9800 . ?
C37 H37C 0.9800 . ?
C38 C43 1.404(6) . ?
C38 C39 1.414(7) . ?
C43 C42 1.375(9) . ?
C43 H43 0.9500 . ?
C42 C41 1.379(10) . ?
C42 C44 1.520(7) . ?
C41 C40 1.391(7) . ?
C41 H41 0.9500 . ?
C40 C39 1.384(7) . ?
C40 H40 0.9500 . ?
C44 H44A 0.9800 . ?
C44 H44B 0.9800 . ?
C44 H44C 0.9800 . ?
C45 C46 1.489(9) . ?
C45 H45A 0.9900 . ?
C45 H45B 0.9900 . ?
C46 H46A 0.9900 . ?
C46 H46B 0.9900 . ?
C47 H47A 0.9800 . ?
C47 H47B 0.9800 . ?
C47 H47C 0.9800 . ?
C48 H48A 0.9800 . ?
C48 H48B 0.9800 . ?
C48 H48C 0.9800 . ?
O13 C52 1.419(15) . ?
O13 C49 1.441(15) . ?
C49 C50 1.479(14) . ?
C49 H49A 0.9900 . ?
C49 H49B 0.9900 . ?
C50 C51 1.495(14) . ?
C50 H50A 0.9900 . ?
C50 H50B 0.9900 . ?
C51 C52 1.505(14) . ?
C51 H51A 0.9900 . ?
C51 H51B 0.9900 . ?
C52 H52A 0.9900 . ?
C52 H52B 0.9900 . ?
